data_1531691
loop_
_publ_author_name
'Laval, J.P.'
'Guillet, L.'
'Frit, B.'

_publ_section_title
;
 K Te3 O6 F: a new layer Te O2 structure, stuffed with K F units
;
_journal_name_full 'Solid State Sciences'
_journal_page_first 549
_journal_page_last 556
_journal_volume 4
_journal_year 2002
_chemical_formula_sum 'F K O6 Te3'
_chemical_name_systematic 'K (Te3 O6 F)'
_space_group_IT_number 148
_symmetry_space_group_name_Hall '-R 3'
_symmetry_space_group_name_H-M 'R -3 :H'
_cell_angle_alpha 90
_cell_angle_beta 90
_cell_angle_gamma 120
_cell_formula_units_Z 6
_cell_length_a 9.486
_cell_length_b 9.486
_cell_length_c 13.774
_cell_volume 1073.389
_citation_journal_id_ASTM SSSCFJ
_cod_data_source_file Laval_SSSCFJ_2002_935.cif
_cod_data_source_block F1K1O6Te3
_cod_original_formula_sum 'F1 K1 O6 Te3'
_cod_database_code 1531691

loop_
_symmetry_equiv_pos_as_xyz
x,y,z
-y,x-y,z
-x+y,-x,z
-x,-y,-z
y,-x+y,-z
x-y,x,-z
x+2/3,y+1/3,z+1/3
-y+2/3,x-y+1/3,z+1/3
-x+y+2/3,-x+1/3,z+1/3
-x+2/3,-y+1/3,-z+1/3
y+2/3,-x+y+1/3,-z+1/3
x-y+2/3,x+1/3,-z+1/3
x+1/3,y+2/3,z+2/3
-y+1/3,x-y+2/3,z+2/3
-x+y+1/3,-x+2/3,z+2/3
-x+1/3,-y+2/3,-z+2/3
y+1/3,-x+y+2/3,-z+2/3
x-y+1/3,x+2/3,-z+2/3

loop_
_atom_site_label
_atom_site_type_symbol
_atom_site_fract_x
_atom_site_fract_y
_atom_site_fract_z
_atom_site_occupancy
_atom_site_U_iso_or_equiv
F1 F-1 0.3333 0.6667 0.0141 1 0.0
O1 O-2 0.428 0.4665 0.9183 1 0.0
Te1 Te+4 0.31498 0.40165 0.03779 1 0.0
K1 K+1 0.3333 0.6667 0.8167 1 0.0
O2 O-2 0.2997 0.1931 0.0444 1 0.0
